data_7709090
loop_
_publ_author_name
'Goswami, Bappaditya'
'Khatua, Manas'
'Samanta, Subhas'

_publ_section_title
;
 Polymerisation of styrene using pincer type amine functionalized azo
 aromatic complexes of Co(II) as catalysts.
;
_journal_issue 4
_journal_name_full 'Dalton transactions (Cambridge, England : 2003)'
_journal_page_first 1454
_journal_page_last 1463
_journal_paper_doi 10.1039/d1dt02622d
_journal_volume 51
_journal_year 2022
_chemical_formula_moiety 'C18 H16 Cl2 Co N4, C2 H3 N'
_chemical_formula_sum 'C20 H19 Cl2 Co N5'
_chemical_formula_weight 459.23
_space_group_crystal_system monoclinic
_space_group_IT_number 14
_space_group_name_Hall '-P 2yn'
_space_group_name_H-M_alt 'P 1 21/n 1'
_atom_sites_solution_hydrogens geom
_atom_sites_solution_primary iterative
_atom_sites_solution_secondary difmap
_audit_creation_date 2020-01-21
_audit_creation_method
;
Olex2 1.3
(compiled Nov 21 2019 18:26:39 for OlexSys, GUI svn.r6003)
;
_audit_update_record
;
2021-05-14 deposited with the CCDC.	2021-12-14 downloaded from the CCDC.
;
_cell_angle_alpha 90.00
_cell_angle_beta 102.494(6)
_cell_angle_gamma 90.00
_cell_formula_units_Z 4
_cell_length_a 8.0005(4)
_cell_length_b 22.9904(10)
_cell_length_c 11.6606(7)
_cell_measurement_reflns_used 5136
_cell_measurement_temperature 100.00(10)
_cell_measurement_theta_max 26.1170
_cell_measurement_theta_min 1.9740
_cell_volume 2094.00(19)
_computing_cell_refinement
;
CrysAlisPro, Agilent Technologies,
Version 1.171.37.34 (release 22-05-2014 CrysAlis171 .NET)
(compiled May 22 2014,16:03:01)
;
_computing_data_collection
;
CrysAlisPro, Agilent Technologies,
Version 1.171.37.34 (release 22-05-2014 CrysAlis171 .NET)
(compiled May 22 2014,16:03:01)
;
_computing_data_reduction
;
CrysAlisPro, Agilent Technologies,
Version 1.171.37.34 (release 22-05-2014 CrysAlis171 .NET)
(compiled May 22 2014,16:03:01)
;
_computing_molecular_graphics 'Olex2 1.3 (Dolomanov et al., 2009)'
_computing_publication_material 'Olex2 1.3 (Dolomanov et al., 2009)'
_computing_structure_refinement 'SHELXL 97-2 (Sheldrick, 2015)'
_computing_structure_solution 'olex2.solve 1.3 (Bourhis et al., 2015)'
_diffrn_ambient_temperature 100.00(10)
_diffrn_detector 'CCD plate'
_diffrn_detector_area_resol_mean 7.9580
_diffrn_detector_type Eos
_diffrn_measured_fraction_theta_full 1.000
_diffrn_measured_fraction_theta_max 1.000
_diffrn_measurement_details
;
#__ type_ start__ end____ width___ exp.time_
  1 omega  -49.00   11.00   1.0000    5.0000
omega____ theta____ kappa____ phi______ frames
    -        0.7422   90.0000   47.0000 60

#__ type_ start__ end____ width___ exp.time_
  2 omega  -38.00   77.00   1.0000    5.0000
omega____ theta____ kappa____ phi______ frames
    -        0.7422   57.0000 -180.0000 115

#__ type_ start__ end____ width___ exp.time_
  3 omega  -20.00   29.00   1.0000   63.7250
omega____ theta____ kappa____ phi______ frames
    -      -26.9836  -99.0000   30.0000 49

#__ type_ start__ end____ width___ exp.time_
  4 omega  -10.00  105.00   1.0000   63.7250
omega____ theta____ kappa____ phi______ frames
    -       28.4680   57.0000 -120.0000 115

#__ type_ start__ end____ width___ exp.time_
  5 omega  -48.00   67.00   1.0000   63.7250
omega____ theta____ kappa____ phi______ frames
    -       28.4680  -57.0000   90.0000 115

#__ type_ start__ end____ width___ exp.time_
  6 omega  -48.00   39.00   1.0000   63.7250
omega____ theta____ kappa____ phi______ frames
    -       28.4680  -57.0000  -60.0000 87
;
_diffrn_measurement_device 'four-circle diffractometer'
_diffrn_measurement_device_type 'SuperNova, Dual, Cu at zero, Eos'
_diffrn_measurement_method '\w scans'
_diffrn_orient_matrix_UB_11 0.0242550000
_diffrn_orient_matrix_UB_12 -0.0276407000
_diffrn_orient_matrix_UB_13 0.0250324000
_diffrn_orient_matrix_UB_21 0.0849587000
_diffrn_orient_matrix_UB_22 0.0047119000
_diffrn_orient_matrix_UB_23 -0.0068615000
_diffrn_orient_matrix_UB_31 0.0210904000
_diffrn_orient_matrix_UB_32 0.0128130000
_diffrn_orient_matrix_UB_33 0.0566564000
_diffrn_radiation_monochromator mirror
_diffrn_radiation_probe x-ray
_diffrn_radiation_type 'Mo K\a'
_diffrn_radiation_wavelength 0.71073
_diffrn_reflns_av_R_equivalents 0.0427
_diffrn_reflns_av_unetI/netI 0.0405
_diffrn_reflns_limit_h_max 9
_diffrn_reflns_limit_h_min -9
_diffrn_reflns_limit_k_max 28
_diffrn_reflns_limit_k_min -28
_diffrn_reflns_limit_l_max 14
_diffrn_reflns_limit_l_min -14
_diffrn_reflns_number 13095
_diffrn_reflns_theta_full 26.37
_diffrn_reflns_theta_max 26.37
_diffrn_reflns_theta_min 1.77
_diffrn_source 'SuperNova (Mo) X-ray Source'
_exptl_absorpt_coefficient_mu 1.090
_exptl_absorpt_correction_T_max 1.00000
_exptl_absorpt_correction_T_min 0.73678
_exptl_absorpt_correction_type multi-scan
_exptl_absorpt_process_details
;
CrysAlisPro, Agilent Technologies,
Version 1.171.37.34 (release 22-05-2014 CrysAlis171 .NET)
(compiled May 22 2014,16:03:01)
Empirical absorption correction using spherical harmonics,
 implemented in SCALE3 ABSPACK scaling algorithm.
;
_exptl_crystal_colour 'metallic blackish red'
_exptl_crystal_colour_lustre metallic
_exptl_crystal_colour_modifier blackish
_exptl_crystal_colour_primary red
_exptl_crystal_density_diffrn 1.457
_exptl_crystal_density_method 'not measured'
_exptl_crystal_description plate
_exptl_crystal_F_000 940
_exptl_crystal_size_max 0.22
_exptl_crystal_size_mid 0.18
_exptl_crystal_size_min 0.14
_refine_diff_density_max 1.739
_refine_diff_density_min -1.374
_refine_diff_density_rms 0.131
_refine_ls_extinction_method none
_refine_ls_goodness_of_fit_ref 1.088
_refine_ls_hydrogen_treatment mixed
_refine_ls_matrix_type full
_refine_ls_number_parameters 248
_refine_ls_number_reflns 4275
_refine_ls_number_restraints 0
_refine_ls_restrained_S_all 1.088
_refine_ls_R_factor_all 0.0777
_refine_ls_R_factor_gt 0.0591
_refine_ls_shift/su_max 0.000
_refine_ls_shift/su_mean 0.000
_refine_ls_structure_factor_coef Fsqd
_refine_ls_weighting_details 'calc w=1/[\s^2^(Fo^2^)+(0.1002P)^2^+2.5790P] where P=(Fo^2^+2Fc^2^)/3'
_refine_ls_weighting_scheme calc
_refine_ls_wR_factor_gt 0.1709
_refine_ls_wR_factor_ref 0.1931
_reflns_number_gt 3377
_reflns_number_total 4275
_reflns_threshold_expression >2sigma(I)
_cod_data_source_file d1dt02622d2.cif
_cod_data_source_block 2
_cod_depositor_comments 'Adding full bibliography for 7709090--7709093.cif.'
_cod_database_code 7709090
_chemical_oxdiff_formula 'C H N Co Cl'
_reflns_odcompleteness_completeness 99.91
_reflns_odcompleteness_iscentric 1
_reflns_odcompleteness_theta 26.32
_olex2_refinement_description
;
1. Fixed Uiso
 At 1.2 times of:
  All C(H) groups, All C(H,H) groups, All N(H) groups
 At 1.5 times of:
  All C(H,H,H) groups
2. Uiso/Uaniso restraints and constraints
Uanis(N1) = Uanis(N4)
3.a Ternary CH refined with riding coordinates:
 N4(H4)
3.b Secondary CH2 refined with riding coordinates:
 C12(H12A,H12B)
3.c Aromatic/amide H refined with riding coordinates:
 C1(H1), C5(H5), C2(H2), C8(H8), C3(H3), C10(H10), C4(H4A), C9(H9), C18(H18),
 C17(H17), C16(H16), C15(H15), C14(H14)
3.d Idealised Me refined as rotating group:
 C19(H19A,H19B,H19C)
;
_olex2_submission_special_instructions 'No special instructions were received'

loop_
_space_group_symop_id
_space_group_symop_operation_xyz
1 'x, y, z'
2 '-x+1/2, y+1/2, -z+1/2'
3 '-x, -y, -z'
4 'x-1/2, -y-1/2, z-1/2'

loop_
_atom_site_label
_atom_site_type_symbol
_atom_site_fract_x
_atom_site_fract_y
_atom_site_fract_z
_atom_site_U_iso_or_equiv
_atom_site_adp_type
_atom_site_occupancy
_atom_site_symmetry_multiplicity
_atom_site_calc_flag
_atom_site_refinement_flags
_atom_site_disorder_assembly
_atom_site_disorder_group
Co1 Co 0.59787(7) 0.45729(2) 0.74243(5) 0.0397(2) Uani 1 1 d . . .
Cl1 Cl 0.35926(15) 0.50368(5) 0.64397(11) 0.0556(3) Uani 1 1 d . . .
Cl2 Cl 0.70943(17) 0.46768(6) 0.93475(11) 0.0590(3) Uani 1 1 d . . .
N1 N 0.4563(5) 0.37089(17) 0.7433(4) 0.0538(7) Uani 1 1 d . . .
N3 N 0.7108(4) 0.39831(15) 0.6550(3) 0.0405(8) Uani 1 1 d . . .
N2 N 0.5038(5) 0.32992(15) 0.6861(3) 0.0450(8) Uani 1 1 d . . .
C6 C 0.3106(6) 0.35806(19) 0.7904(4) 0.0434(9) Uani 1 1 d . . .
C7 C 0.6465(6) 0.34480(19) 0.6376(4) 0.0459(10) Uani 1 1 d . . .
C11 C 0.8433(6) 0.4138(2) 0.6107(4) 0.0491(11) Uani 1 1 d . . .
C1 C 0.2594(6) 0.4014(2) 0.8590(4) 0.0492(10) Uani 1 1 d . . .
H1 H 0.3198 0.4362 0.8727 0.059 Uiso 1 1 calc R . .
C5 C 0.2214(7) 0.3061(2) 0.7693(5) 0.0595(13) Uani 1 1 d . . .
H5 H 0.2564 0.2771 0.7241 0.071 Uiso 1 1 calc R . .
C2 C 0.1173(7) 0.3920(3) 0.9065(5) 0.0611(13) Uani 1 1 d . . .
H2 H 0.0828 0.4204 0.9532 0.073 Uiso 1 1 calc R . .
C8 C 0.7123(8) 0.3037(2) 0.5724(5) 0.0642(14) Uani 1 1 d . . .
H8 H 0.6660 0.2665 0.5608 0.077 Uiso 1 1 calc R . .
N4 N 0.7648(5) 0.51053(17) 0.6531(4) 0.0538(7) Uani 1 1 d . . .
H4 H 0.7005 0.5137 0.5788 0.065 Uiso 1 1 calc R . .
C3 C 0.0273(7) 0.3410(3) 0.8851(5) 0.0678(15) Uani 1 1 d . . .
H3 H -0.0688 0.3351 0.9165 0.081 Uiso 1 1 calc R . .
C10 C 0.9156(8) 0.3746(3) 0.5435(5) 0.0702(17) Uani 1 1 d . . .
H10 H 1.0077 0.3857 0.5117 0.084 Uiso 1 1 calc R . .
C12 C 0.9057(6) 0.4746(2) 0.6368(5) 0.0571(13) Uani 1 1 d . . .
H12A H 0.9960 0.4751 0.7074 0.068 Uiso 1 1 calc R . .
H12B H 0.9520 0.4895 0.5723 0.068 Uiso 1 1 calc R . .
C4 C 0.0792(8) 0.2984(3) 0.8170(5) 0.0714(16) Uani 1 1 d . . .
H4A H 0.0174 0.2639 0.8029 0.086 Uiso 1 1 calc R . .
N5 N 1.1255(9) 0.2014(3) 0.5207(6) 0.0974(19) Uani 1 1 d . . .
C20 C 1.0808(8) 0.1668(3) 0.5753(6) 0.0684(15) Uani 1 1 d . . .
C9 C 0.8498(9) 0.3201(3) 0.5251(5) 0.0742(18) Uani 1 1 d . . .
H9 H 0.8972 0.2937 0.4806 0.089 Uiso 1 1 calc R . .
C13 C 0.8119(7) 0.5702(2) 0.6832(5) 0.0612(14) Uani 1 1 d . . .
C18 C 0.7166(8) 0.6094(3) 0.6076(5) 0.0676(15) Uani 1 1 d . . .
H18 H 0.6286 0.5960 0.5479 0.081 Uiso 1 1 calc R . .
C17 C 0.7478(9) 0.6679(3) 0.6180(6) 0.0780(18) Uani 1 1 d . . .
H17 H 0.6843 0.6933 0.5633 0.094 Uiso 1 1 calc R . .
C16 C 0.8666(10) 0.6888(3) 0.7045(7) 0.0811(19) Uani 1 1 d . . .
H16 H 0.8849 0.7288 0.7104 0.097 Uiso 1 1 calc R . .
C15 C 0.9622(10) 0.6532(4) 0.7846(6) 0.094(2) Uani 1 1 d . . .
H15 H 1.0450 0.6686 0.8456 0.113 Uiso 1 1 calc R . .
C14 C 0.9356(9) 0.5918(4) 0.7755(6) 0.090(2) Uani 1 1 d . . .
H14 H 1.0001 0.5667 0.8303 0.108 Uiso 1 1 calc R . .
C19 C 1.0312(11) 0.1216(3) 0.6474(7) 0.098(2) Uani 1 1 d . . .
H19A H 1.0522 0.0843 0.6167 0.147 Uiso 1 1 calc R . .
H19B H 0.9116 0.1254 0.6471 0.147 Uiso 1 1 calc R . .
H19C H 1.0968 0.1253 0.7264 0.147 Uiso 1 1 calc R . .

loop_
_atom_site_aniso_label
_atom_site_aniso_U_11
_atom_site_aniso_U_22
_atom_site_aniso_U_33
_atom_site_aniso_U_23
_atom_site_aniso_U_13
_atom_site_aniso_U_12
Co1 0.0374(3) 0.0400(3) 0.0442(4) 0.0004(2) 0.0142(3) 0.0026(2)
Cl1 0.0460(7) 0.0605(7) 0.0589(7) 0.0089(5) 0.0080(5) 0.0094(5)
Cl2 0.0568(7) 0.0684(8) 0.0498(7) -0.0076(5) 0.0071(5) -0.0018(6)
N1 0.0513(16) 0.0502(15) 0.0648(18) 0.0028(13) 0.0230(14) -0.0011(13)
N3 0.0397(18) 0.0439(18) 0.0398(18) 0.0069(14) 0.0126(15) 0.0111(15)
N2 0.050(2) 0.0371(17) 0.049(2) -0.0011(15) 0.0135(17) 0.0063(16)
C6 0.039(2) 0.047(2) 0.044(2) 0.0068(18) 0.0097(18) -0.0026(18)
C7 0.049(3) 0.045(2) 0.044(2) 0.0031(18) 0.013(2) 0.0109(19)
C11 0.044(2) 0.056(3) 0.051(3) 0.016(2) 0.019(2) 0.016(2)
C1 0.046(2) 0.053(3) 0.050(3) 0.001(2) 0.015(2) -0.001(2)
C5 0.058(3) 0.058(3) 0.062(3) -0.001(2) 0.014(2) -0.014(2)
C2 0.053(3) 0.077(3) 0.058(3) 0.006(3) 0.021(2) 0.003(3)
C8 0.082(4) 0.053(3) 0.062(3) -0.003(2) 0.025(3) 0.018(3)
N4 0.0513(16) 0.0502(15) 0.0648(18) 0.0028(13) 0.0230(14) -0.0011(13)
C3 0.047(3) 0.100(4) 0.060(3) 0.018(3) 0.018(2) -0.012(3)
C10 0.076(4) 0.071(3) 0.080(4) 0.020(3) 0.053(3) 0.028(3)
C12 0.038(2) 0.066(3) 0.072(3) 0.021(3) 0.022(2) 0.008(2)
C4 0.067(4) 0.075(4) 0.074(4) 0.010(3) 0.020(3) -0.027(3)
N5 0.119(5) 0.064(3) 0.103(4) 0.010(3) 0.009(4) -0.006(3)
C20 0.072(4) 0.057(3) 0.071(4) -0.005(3) 0.004(3) 0.000(3)
C9 0.095(5) 0.070(4) 0.072(4) 0.007(3) 0.047(3) 0.035(3)
C13 0.065(3) 0.053(3) 0.080(4) -0.006(3) 0.047(3) -0.017(2)
C18 0.068(4) 0.071(4) 0.069(3) -0.018(3) 0.026(3) -0.018(3)
C17 0.084(5) 0.072(4) 0.087(5) 0.003(3) 0.038(4) 0.002(3)
C16 0.090(5) 0.074(4) 0.090(5) -0.021(4) 0.044(4) -0.025(4)
C15 0.074(4) 0.136(7) 0.073(4) -0.044(5) 0.020(4) -0.052(5)
C14 0.070(4) 0.133(7) 0.071(4) 0.023(4) 0.024(3) 0.003(4)
C19 0.114(6) 0.106(5) 0.084(5) -0.003(4) 0.044(4) -0.016(5)

loop_
_atom_type_symbol
_atom_type_description
_atom_type_scat_dispersion_real
_atom_type_scat_dispersion_imag
_atom_type_scat_source
C C 0.0033 0.0016 'International Tables Vol C Tables 4.2.6.8 and 6.1.1.4'
H H 0.0000 0.0000 'International Tables Vol C Tables 4.2.6.8 and 6.1.1.4'
Cl Cl 0.1484 0.1585 'International Tables Vol C Tables 4.2.6.8 and 6.1.1.4'
Co Co 0.3494 0.9721 'International Tables Vol C Tables 4.2.6.8 and 6.1.1.4'
N N 0.0061 0.0033 'International Tables Vol C Tables 4.2.6.8 and 6.1.1.4'

loop_
_geom_angle_atom_site_label_1
_geom_angle_atom_site_label_2
_geom_angle_atom_site_label_3
_geom_angle
_geom_angle_site_symmetry_1
_geom_angle_site_symmetry_3
_geom_angle_publ_flag
Cl1 Co1 N1 92.71(12) . . ?
Cl2 Co1 Cl1 124.45(5) . . ?
Cl2 Co1 N1 100.30(11) . . ?
N3 Co1 Cl1 118.58(11) . . ?
N3 Co1 Cl2 116.85(11) . . ?
N3 Co1 N1 72.28(14) . . ?
N3 Co1 N4 75.80(15) . . ?
N4 Co1 Cl1 91.66(12) . . ?
N4 Co1 Cl2 105.06(12) . . ?
N4 Co1 N1 145.71(15) . . ?
N2 N1 Co1 116.2(3) . . ?
N2 N1 C6 114.5(4) . . ?
C6 N1 Co1 129.0(3) . . ?
C7 N3 Co1 119.7(3) . . ?
C11 N3 Co1 119.9(3) . . ?
C11 N3 C7 120.3(4) . . ?
N1 N2 C7 113.0(4) . . ?
C1 C6 N1 116.1(4) . . ?
C5 C6 N1 123.0(4) . . ?
C5 C6 C1 120.9(4) . . ?
N3 C7 N2 118.6(4) . . ?
N3 C7 C8 122.2(5) . . ?
C8 C7 N2 119.2(4) . . ?
N3 C11 C10 120.5(5) . . ?
N3 C11 C12 115.7(4) . . ?
C10 C11 C12 123.8(5) . . ?
C6 C1 H1 120.5 . . ?
C2 C1 C6 119.0(5) . . ?
C2 C1 H1 120.5 . . ?
C6 C5 H5 120.7 . . ?
C4 C5 C6 118.5(5) . . ?
C4 C5 H5 120.7 . . ?
C1 C2 H2 119.8 . . ?
C3 C2 C1 120.4(5) . . ?
C3 C2 H2 119.8 . . ?
C7 C8 H8 121.3 . . ?
C9 C8 C7 117.5(5) . . ?
C9 C8 H8 121.3 . . ?
Co1 N4 H4 102.6 . . ?
C12 N4 Co1 108.1(3) . . ?
C12 N4 H4 102.6 . . ?
C12 N4 C13 113.9(4) . . ?
C13 N4 Co1 124.0(3) . . ?
C13 N4 H4 102.6 . . ?
C2 C3 H3 120.0 . . ?
C2 C3 C4 120.0(5) . . ?
C4 C3 H3 120.0 . . ?
C11 C10 H10 120.3 . . ?
C9 C10 C11 119.3(5) . . ?
C9 C10 H10 120.3 . . ?
C11 C12 H12A 109.9 . . ?
C11 C12 H12B 109.9 . . ?
N4 C12 C11 109.1(4) . . ?
N4 C12 H12A 109.9 . . ?
N4 C12 H12B 109.9 . . ?
H12A C12 H12B 108.3 . . ?
C5 C4 H4A 119.4 . . ?
C3 C4 C5 121.1(5) . . ?
C3 C4 H4A 119.4 . . ?
N5 C20 C19 177.5(8) . . ?
C8 C9 H9 119.9 . . ?
C10 C9 C8 120.2(5) . . ?
C10 C9 H9 119.9 . . ?
C18 C13 N4 112.9(5) . . ?
C18 C13 C14 118.0(6) . . ?
C14 C13 N4 129.2(6) . . ?
C13 C18 H18 119.2 . . ?
C17 C18 C13 121.6(6) . . ?
C17 C18 H18 119.2 . . ?
C18 C17 H17 119.5 . . ?
C16 C17 C18 120.9(7) . . ?
C16 C17 H17 119.5 . . ?
C17 C16 H16 119.5 . . ?
C17 C16 C15 121.0(7) . . ?
C15 C16 H16 119.5 . . ?
C16 C15 H15 120.1 . . ?
C16 C15 C14 119.7(6) . . ?
C14 C15 H15 120.1 . . ?
C13 C14 C15 118.7(7) . . ?
C13 C14 H14 120.6 . . ?
C15 C14 H14 120.6 . . ?
C20 C19 H19A 109.5 . . ?
C20 C19 H19B 109.5 . . ?
C20 C19 H19C 109.5 . . ?
H19A C19 H19B 109.5 . . ?
H19A C19 H19C 109.5 . . ?
H19B C19 H19C 109.5 . . ?

loop_
_geom_bond_atom_site_label_1
_geom_bond_atom_site_label_2
_geom_bond_distance
_geom_bond_site_symmetry_2
_geom_bond_publ_flag
Co1 Cl1 2.2698(13) . ?
Co1 Cl2 2.2399(14) . ?
Co1 N1 2.288(4) . ?
Co1 N3 2.023(3) . ?
Co1 N4 2.229(4) . ?
N1 N2 1.259(5) . ?
N1 C6 1.423(6) . ?
N3 C7 1.332(6) . ?
N3 C11 1.324(5) . ?
N2 C7 1.421(6) . ?
C6 C1 1.394(6) . ?
C6 C5 1.386(6) . ?
C7 C8 1.387(6) . ?
C11 C10 1.399(7) . ?
C11 C12 1.493(7) . ?
C1 H1 0.9300 . ?
C1 C2 1.385(7) . ?
C5 H5 0.9300 . ?
C5 C4 1.381(8) . ?
C2 H2 0.9300 . ?
C2 C3 1.370(8) . ?
C8 H8 0.9300 . ?
C8 C9 1.385(8) . ?
N4 H4 0.9100 . ?
N4 C12 1.444(6) . ?
N4 C13 1.446(7) . ?
C3 H3 0.9300 . ?
C3 C4 1.381(9) . ?
C10 H10 0.9300 . ?
C10 C9 1.357(9) . ?
C12 H12A 0.9700 . ?
C12 H12B 0.9700 . ?
C4 H4A 0.9300 . ?
N5 C20 1.125(8) . ?
C20 C19 1.445(9) . ?
C9 H9 0.9300 . ?
C13 C18 1.371(9) . ?
C13 C14 1.386(9) . ?
C18 H18 0.9300 . ?
C18 C17 1.368(8) . ?
C17 H17 0.9300 . ?
C17 C16 1.318(10) . ?
C16 H16 0.9300 . ?
C16 C15 1.349(11) . ?
C15 H15 0.9300 . ?
C15 C14 1.429(11) . ?
C14 H14 0.9300 . ?
C19 H19A 0.9600 . ?
C19 H19B 0.9600 . ?
C19 H19C 0.9600 . ?

loop_
_geom_torsion_atom_site_label_1
_geom_torsion_atom_site_label_2
_geom_torsion_atom_site_label_3
_geom_torsion_atom_site_label_4
_geom_torsion
_geom_torsion_site_symmetry_1
_geom_torsion_site_symmetry_2
_geom_torsion_site_symmetry_3
_geom_torsion_site_symmetry_4
_geom_torsion_publ_flag
Co1 N1 N2 C7 3.9(5) . . . . ?
Co1 N1 C6 C1 -9.4(6) . . . . ?
Co1 N1 C6 C5 169.8(4) . . . . ?
Co1 N3 C7 N2 -2.8(5) . . . . ?
Co1 N3 C7 C8 176.1(4) . . . . ?
Co1 N3 C11 C10 -175.8(4) . . . . ?
Co1 N3 C11 C12 3.7(5) . . . . ?
Co1 N4 C12 C11 35.8(5) . . . . ?
Co1 N4 C13 C18 -100.4(5) . . . . ?
Co1 N4 C13 C14 79.2(7) . . . . ?
Cl1 Co1 N1 N2 115.1(3) . . . . ?
Cl1 Co1 N1 C6 -58.4(4) . . . . ?
Cl1 Co1 N3 C7 -79.8(3) . . . . ?
Cl1 Co1 N3 C11 97.2(3) . . . . ?
Cl1 Co1 N4 C12 -146.1(3) . . . . ?
Cl1 Co1 N4 C13 76.5(4) . . . . ?
Cl2 Co1 N1 N2 -119.2(3) . . . . ?
Cl2 Co1 N1 C6 67.3(4) . . . . ?
Cl2 Co1 N3 C7 96.2(3) . . . . ?
Cl2 Co1 N3 C11 -86.8(3) . . . . ?
Cl2 Co1 N4 C12 87.4(3) . . . . ?
Cl2 Co1 N4 C13 -49.9(4) . . . . ?
N1 Co1 N3 C7 3.4(3) . . . . ?
N1 Co1 N3 C11 -179.6(4) . . . . ?
N1 Co1 N4 C12 -48.9(5) . . . . ?
N1 Co1 N4 C13 173.8(4) . . . . ?
N1 N2 C7 N3 -1.1(6) . . . . ?
N1 N2 C7 C8 -180.0(5) . . . . ?
N1 C6 C1 C2 179.3(4) . . . . ?
N1 C6 C5 C4 -178.5(5) . . . . ?
N3 Co1 N1 N2 -4.1(3) . . . . ?
N3 Co1 N1 C6 -177.6(4) . . . . ?
N3 Co1 N4 C12 -27.0(3) . . . . ?
N3 Co1 N4 C13 -164.4(5) . . . . ?
N3 C7 C8 C9 0.2(8) . . . . ?
N3 C11 C10 C9 -0.8(8) . . . . ?
N3 C11 C12 N4 -27.9(6) . . . . ?
N2 N1 C6 C1 177.0(4) . . . . ?
N2 N1 C6 C5 -3.8(7) . . . . ?
N2 C7 C8 C9 179.0(5) . . . . ?
C6 N1 N2 C7 178.3(4) . . . . ?
C6 C1 C2 C3 -0.8(7) . . . . ?
C6 C5 C4 C3 -0.6(9) . . . . ?
C7 N3 C11 C10 1.2(7) . . . . ?
C7 N3 C11 C12 -179.3(4) . . . . ?
C7 C8 C9 C10 0.2(9) . . . . ?
C11 N3 C7 N2 -179.8(4) . . . . ?
C11 N3 C7 C8 -0.9(7) . . . . ?
C11 C10 C9 C8 0.1(9) . . . . ?
C1 C6 C5 C4 0.6(8) . . . . ?
C1 C2 C3 C4 0.7(8) . . . . ?
C5 C6 C1 C2 0.1(7) . . . . ?
C2 C3 C4 C5 0.0(9) . . . . ?
N4 Co1 N1 N2 18.2(5) . . . . ?
N4 Co1 N1 C6 -155.4(4) . . . . ?
N4 Co1 N3 C7 -163.9(4) . . . . ?
N4 Co1 N3 C11 13.1(3) . . . . ?
N4 C13 C18 C17 -176.7(5) . . . . ?
N4 C13 C14 C15 178.0(5) . . . . ?
C10 C11 C12 N4 151.5(5) . . . . ?
C12 C11 C10 C9 179.8(5) . . . . ?
C12 N4 C13 C18 124.4(5) . . . . ?
C12 N4 C13 C14 -56.0(7) . . . . ?
C13 N4 C12 C11 177.9(4) . . . . ?
C13 C18 C17 C16 -2.9(9) . . . . ?
C18 C13 C14 C15 -2.4(9) . . . . ?
C18 C17 C16 C15 0.7(10) . . . . ?
C17 C16 C15 C14 0.5(11) . . . . ?
C16 C15 C14 C13 0.4(10) . . . . ?
C14 C13 C18 C17 3.7(8) . . . . ?
